data_1506356
loop_
_publ_author_name
'Ang, Wee Han'
'Pilet, S\'ebastien'
'Scopelliti, Rosario'
'Bussy, Fran\,cois'
'Juillerat-Jeanneret, Lucienne'
'Dyson, Paul J.'

_publ_section_title
;
 Synthesis and characterization of platinum(IV) anticancer drugs with
 functionalized aromatic carboxylate ligands: influence of the ligands on
 drug efficacies and uptake.
;
_journal_issue 25
_journal_name_full 'Journal of medicinal chemistry'
_journal_page_first 8060
_journal_page_last 8069
_journal_paper_doi 10.1021/jm0506468
_journal_volume 48
_journal_year 2005
_chemical_formula_moiety 'C18 H20 Cl2 N2 O4 Pt,  <C4 H8 O>, 0.5 <C8 H16 O2>'
_chemical_formula_sum 'C26 H36 Cl2 N2 O6 Pt'
_chemical_formula_weight 738.56
_chemical_name_systematic
; 
 cis,cis,trans-diamminedichlorobis(4-vinylbenzoyl)platinum(IV)
;
_space_group_IT_number 15
_symmetry_cell_setting monoclinic
_symmetry_space_group_name_Hall '-I 2ya'
_symmetry_space_group_name_H-M 'I 1 2/a 1'
_atom_sites_solution_hydrogens geom
_atom_sites_solution_primary direct
_atom_sites_solution_secondary difmap
_audit_creation_method SHELXL-97
_cell_angle_alpha 90.00
_cell_angle_beta 110.353(8)
_cell_angle_gamma 90.00
_cell_formula_units_Z 8
_cell_length_a 23.951(2)
_cell_length_b 7.8455(13)
_cell_length_c 32.732(3)
_cell_measurement_reflns_used 4701
_cell_measurement_temperature 140(2)
_cell_measurement_theta_max 24.91165
_cell_measurement_theta_min 2.5845
_cell_volume 5766.6(12)
_computing_cell_refinement 'Oxford Diffraction CrysAlis RED'
_computing_data_collection 'Oxford Diffraction CrysAlis CCD'
_computing_data_reduction 'Oxford Diffraction CrysAlis RED'
_computing_molecular_graphics 'Ortep-3 for Windows (Farrugia, 1997)'
_computing_publication_material 'Bruker SHELXTL'
_computing_structure_refinement 'SHELXL-97 (Sheldrick, 1997)'
_computing_structure_solution 'SHELXS-97 (Sheldrick, 1990)'
_diffrn_ambient_temperature 140(2)
_diffrn_measured_fraction_theta_full 0.962
_diffrn_measured_fraction_theta_max 0.962
_diffrn_measurement_device_type 'Oxford Diffraction KM4/Sapphire CCD'
_diffrn_measurement_method 'phi and omega scans'
_diffrn_radiation_monochromator graphite
_diffrn_radiation_source 'sealed tube'
_diffrn_radiation_type MoK\a
_diffrn_radiation_wavelength 0.71073
_diffrn_reflns_av_R_equivalents 0.0629
_diffrn_reflns_av_sigmaI/netI 0.0659
_diffrn_reflns_limit_h_max 28
_diffrn_reflns_limit_h_min -28
_diffrn_reflns_limit_k_max 8
_diffrn_reflns_limit_k_min -7
_diffrn_reflns_limit_l_max 38
_diffrn_reflns_limit_l_min -38
_diffrn_reflns_number 15496
_diffrn_reflns_theta_full 25.03
_diffrn_reflns_theta_max 25.03
_diffrn_reflns_theta_min 3.19
_exptl_absorpt_coefficient_mu 5.093
_exptl_absorpt_correction_T_max 0.8250
_exptl_absorpt_correction_T_min 0.4630
_exptl_absorpt_correction_type refdelf
_exptl_absorpt_process_details
;
(See: Walker, N. & Stuart, D. (1983) Acta Cryst. A39, 158-166)
;
_exptl_crystal_colour colourless
_exptl_crystal_density_diffrn 1.701
_exptl_crystal_density_method 'not measured'
_exptl_crystal_description needles
_exptl_crystal_F_000 2928
_exptl_crystal_size_max 0.33
_exptl_crystal_size_mid 0.24
_exptl_crystal_size_min 0.08
_refine_diff_density_max 1.416
_refine_diff_density_min -1.841
_refine_diff_density_rms 0.161
_refine_ls_extinction_method none
_refine_ls_goodness_of_fit_ref 1.162
_refine_ls_hydrogen_treatment constr
_refine_ls_matrix_type full
_refine_ls_number_parameters 395
_refine_ls_number_reflns 4907
_refine_ls_number_restraints 18
_refine_ls_restrained_S_all 1.160
_refine_ls_R_factor_all 0.0703
_refine_ls_R_factor_gt 0.0537
_refine_ls_shift/su_max 0.001
_refine_ls_shift/su_mean 0.000
_refine_ls_structure_factor_coef Fsqd
_refine_ls_weighting_details 'calc w=1/[\s^2^(Fo^2^)+(0.0465P)^2^+17.2413P] where P=(Fo^2^+2Fc^2^)/3'
_refine_ls_weighting_scheme calc
_refine_ls_wR_factor_gt 0.1116
_refine_ls_wR_factor_ref 0.1172
_reflns_number_gt 3828
_reflns_number_total 4907
_reflns_threshold_expression >2sigma(I)
_cod_data_source_file jm0506468si20050707_043425.cif
_cod_data_source_block Complex_4
_cod_original_sg_symbol_H-M I2/a
_cod_database_code 1506356

loop_
_symmetry_equiv_pos_as_xyz
'x, y, z'
'-x+1/2, y, -z'
'x+1/2, y+1/2, z+1/2'
'-x+1, y+1/2, -z+1/2'
'-x, -y, -z'
'x-1/2, -y, z'
'-x+1/2, -y+1/2, -z+1/2'
'x, -y+1/2, z+1/2'

loop_
_atom_site_label
_atom_site_type_symbol
_atom_site_fract_x
_atom_site_fract_y
_atom_site_fract_z
_atom_site_U_iso_or_equiv
_atom_site_adp_type
_atom_site_occupancy
_atom_site_symmetry_multiplicity
_atom_site_calc_flag
_atom_site_refinement_flags
_atom_site_disorder_assembly
_atom_site_disorder_group
Pt1 Pt 0.272347(15) 0.04420(5) 0.187781(11) 0.02852(14) Uani 1 1 d D . .
Cl1 Cl 0.26000(12) 0.3357(3) 0.18590(8) 0.0459(7) Uani 1 1 d . . .
Cl2 Cl 0.35213(9) 0.0546(3) 0.16379(8) 0.0401(6) Uani 1 1 d . . .
N1 N 0.2029(3) 0.0304(10) 0.2110(2) 0.0283(13) Uani 1 1 d D . .
H1A H 0.206(2) 0.112(6) 0.2291(18) 0.042 Uiso 1 1 d D . .
H1B H 0.205(2) -0.061(6) 0.2250(19) 0.042 Uiso 1 1 d D . .
H1C H 0.1701(16) 0.037(8) 0.1912(13) 0.042 Uiso 1 1 d D . .
N2 N 0.2798(3) -0.2138(10) 0.1863(2) 0.0283(13) Uani 1 1 d D . .
H2A H 0.3134(18) -0.241(5) 0.2024(16) 0.042 Uiso 1 1 d D . .
H2B H 0.271(2) -0.242(5) 0.1607(12) 0.042 Uiso 1 1 d D . .
H2C H 0.254(2) -0.251(5) 0.1971(19) 0.042 Uiso 1 1 d D . .
O1 O 0.2224(2) 0.0309(8) 0.12479(18) 0.0330(15) Uani 1 1 d . . .
O2 O 0.1307(3) 0.0164(14) 0.1268(2) 0.092(4) Uani 1 1 d . . .
O3 O 0.3305(3) 0.0761(8) 0.24862(19) 0.0326(15) Uani 1 1 d . . .
O4 O 0.3074(2) -0.1572(8) 0.27766(18) 0.0305(14) Uani 1 1 d . . .
C1 C 0.1650(4) 0.0317(13) 0.1070(3) 0.036(2) Uani 1 1 d . . .
C2 C 0.1450(4) 0.0466(14) 0.0588(3) 0.036(2) Uani 1 1 d . . .
C3 C 0.0863(5) 0.0866(18) 0.0361(3) 0.064(4) Uani 1 1 d . . .
H3 H 0.0590 0.0965 0.0512 0.076 Uiso 1 1 calc R . .
C4 C 0.0668(5) 0.1121(18) -0.0083(3) 0.066(4) Uani 1 1 d . . .
H4 H 0.0264 0.1418 -0.0231 0.079 Uiso 1 1 calc R . .
C5 C 0.1044(5) 0.0959(13) -0.0316(3) 0.044(3) Uani 1 1 d . . .
C6 C 0.1626(4) 0.0511(15) -0.0086(3) 0.048(3) Uani 1 1 d . . .
H6 H 0.1894 0.0357 -0.0239 0.058 Uiso 1 1 calc R . .
C7 C 0.1827(4) 0.0282(14) 0.0357(3) 0.043(3) Uani 1 1 d . . .
H7 H 0.2232 -0.0008 0.0505 0.052 Uiso 1 1 calc R . .
C8 C 0.0850(6) 0.1218(16) -0.0790(3) 0.061(3) Uani 1 1 d . . .
H8 H 0.1159 0.1318 -0.0908 0.074 Uiso 1 1 calc R . .
C9 C 0.0312(7) 0.133(2) -0.1069(4) 0.093(5) Uani 1 1 d . . .
H9A H -0.0018 0.1238 -0.0972 0.112 Uiso 1 1 calc R . .
H9B H 0.0248 0.1497 -0.1369 0.112 Uiso 1 1 calc R . .
C10 C 0.3376(4) -0.0296(13) 0.2803(3) 0.032(2) Uani 1 1 d . . .
C11 C 0.3873(4) 0.0221(13) 0.3219(3) 0.036(2) Uani 1 1 d . . .
C12 C 0.4239(5) 0.1581(16) 0.3220(4) 0.056(3) Uani 1 1 d . . .
H12 H 0.4175 0.2218 0.2961 0.068 Uiso 1 1 calc R . .
C13 C 0.4695(5) 0.2014(19) 0.3597(4) 0.067(4) Uani 1 1 d . . .
H13 H 0.4944 0.2951 0.3592 0.080 Uiso 1 1 calc R . .
C14 C 0.4801(5) 0.1144(18) 0.3975(4) 0.058(3) Uani 1 1 d . . .
C15 C 0.4434(5) -0.0196(18) 0.3981(4) 0.068(4) Uani 1 1 d . . .
H15 H 0.4496 -0.0791 0.4246 0.081 Uiso 1 1 calc R . .
C16 C 0.3959(5) -0.0714(16) 0.3595(4) 0.057(3) Uani 1 1 d . . .
H16 H 0.3713 -0.1661 0.3598 0.068 Uiso 1 1 calc R . .
C17 C 0.5302(5) 0.168(2) 0.4377(4) 0.080(5) Uani 1 1 d . . .
H17 H 0.5473 0.2749 0.4354 0.096 Uiso 1 1 calc R . .
C18 C 0.5525(7) 0.098(2) 0.4723(5) 0.105(6) Uani 1 1 d . . .
H18A H 0.5380 -0.0100 0.4773 0.126 Uiso 1 1 calc R . .
H18B H 0.5845 0.1506 0.4946 0.126 Uiso 1 1 calc R . .
O6A O 0.3793(7) 0.589(3) 0.2410(7) 0.037(5) Uani 0.51(4) 1 d P A 1
C30A C 0.4331(13) 0.648(7) 0.2718(16) 0.067(14) Uani 0.51(4) 1 d P A 1
H30A H 0.4332 0.6291 0.3018 0.080 Uiso 0.51(4) 1 calc PR A 1
H30B H 0.4377 0.7720 0.2679 0.080 Uiso 0.51(4) 1 calc PR A 1
C31A C 0.484(2) 0.550(7) 0.2648(17) 0.055(10) Uani 0.51(4) 1 d P A 1
H31A H 0.4884 0.4337 0.2771 0.066 Uiso 0.51(4) 1 calc PR A 1
H31B H 0.5223 0.6119 0.2758 0.066 Uiso 0.51(4) 1 calc PR A 1
C32A C 0.4544(12) 0.552(5) 0.2120(10) 0.056(9) Uani 0.51(4) 1 d P A 1
H32A H 0.4542 0.6679 0.1997 0.068 Uiso 0.51(4) 1 calc PR A 1
H32B H 0.4741 0.4711 0.1982 0.068 Uiso 0.51(4) 1 calc PR A 1
C33A C 0.3946(9) 0.496(3) 0.2088(9) 0.040(8) Uani 0.51(4) 1 d P A 1
H33A H 0.3656 0.5199 0.1794 0.048 Uiso 0.51(4) 1 calc PR A 1
H33B H 0.3944 0.3720 0.2144 0.048 Uiso 0.51(4) 1 calc PR A 1
O6 O 0.3936(15) 0.654(5) 0.2270(9) 0.089(12) Uani 0.49(4) 1 d P A 2
C30 C 0.433(3) 0.597(8) 0.2665(17) 0.10(2) Uani 0.49(4) 1 d P A 2
H30C H 0.4155 0.5087 0.2796 0.115 Uiso 0.49(4) 1 calc PR A 2
H30D H 0.4483 0.6921 0.2874 0.115 Uiso 0.49(4) 1 calc PR A 2
C31 C 0.482(3) 0.524(11) 0.252(2) 0.14(4) Uani 0.49(4) 1 d P A 2
H31C H 0.5077 0.6164 0.2472 0.172 Uiso 0.49(4) 1 calc PR A 2
H31D H 0.5077 0.4440 0.2739 0.172 Uiso 0.49(4) 1 calc PR A 2
C32 C 0.4518(15) 0.440(6) 0.2128(12) 0.079(13) Uani 0.49(4) 1 d P A 2
H32C H 0.4301 0.3378 0.2171 0.095 Uiso 0.49(4) 1 calc PR A 2
H32D H 0.4778 0.4096 0.1962 0.095 Uiso 0.49(4) 1 calc PR A 2
C33 C 0.4081(15) 0.598(5) 0.1917(10) 0.069(12) Uani 0.49(4) 1 d P A 2
H33C H 0.4288 0.6872 0.1811 0.083 Uiso 0.49(4) 1 calc PR A 2
H33D H 0.3723 0.5598 0.1675 0.083 Uiso 0.49(4) 1 calc PR A 2
O5 O 0.2627(4) 0.6646(11) 0.0993(3) 0.073(3) Uani 1 1 d . B 3
C20 C 0.2250(6) 0.529(2) 0.0782(4) 0.083(5) Uani 1 1 d . B 3
H20A H 0.1933 0.5671 0.0512 0.100 Uiso 1 1 calc R B 3
H20B H 0.2066 0.4734 0.0976 0.100 Uiso 1 1 calc R B 3
C21 C 0.2690(8) 0.4100(18) 0.0681(5) 0.098(6) Uani 1 1 d . B 3
H21A H 0.2509 0.3505 0.0399 0.117 Uiso 1 1 calc R B 3
H21B H 0.2863 0.3254 0.0916 0.117 Uiso 1 1 calc R B 3
C22 C 0.3175(5) 0.552(4) 0.0663(5) 0.184(13) Uani 1 1 d . B 3
H22A H 0.3581 0.5152 0.0845 0.220 Uiso 1 1 calc R B 3
H22B H 0.3164 0.5659 0.0359 0.220 Uiso 1 1 calc R B 3
C23 C 0.3047(13) 0.691(2) 0.0803(8) 0.207(15) Uani 1 1 d . B 3
H23A H 0.2892 0.7722 0.0559 0.249 Uiso 1 1 calc R B 3
H23B H 0.3410 0.7403 0.1019 0.249 Uiso 1 1 calc R B 3

loop_
_atom_site_aniso_label
_atom_site_aniso_U_11
_atom_site_aniso_U_22
_atom_site_aniso_U_33
_atom_site_aniso_U_23
_atom_site_aniso_U_13
_atom_site_aniso_U_12
Pt1 0.02955(19) 0.0286(2) 0.0279(2) -0.0003(2) 0.01055(14) 0.00068(19)
Cl1 0.0785(19) 0.0329(15) 0.0360(13) 0.0044(11) 0.0321(14) 0.0088(13)
Cl2 0.0298(11) 0.0525(16) 0.0424(13) -0.0039(13) 0.0180(10) -0.0095(12)
N1 0.022(3) 0.044(3) 0.021(3) 0.000(3) 0.010(2) -0.006(2)
N2 0.022(3) 0.044(3) 0.021(3) 0.000(3) 0.010(2) -0.006(2)
O1 0.028(3) 0.050(4) 0.026(3) -0.004(3) 0.015(3) 0.007(3)
O2 0.037(4) 0.216(12) 0.027(4) 0.001(5) 0.016(3) -0.032(5)
O3 0.040(3) 0.029(4) 0.029(3) 0.005(3) 0.013(3) -0.010(3)
O4 0.035(3) 0.026(4) 0.031(3) 0.001(3) 0.012(3) -0.005(3)
C1 0.029(5) 0.054(6) 0.024(5) -0.001(5) 0.010(4) -0.008(5)
C2 0.040(5) 0.049(6) 0.024(5) 0.002(5) 0.018(4) -0.001(5)
C3 0.047(6) 0.118(12) 0.031(6) 0.005(7) 0.020(5) 0.023(7)
C4 0.048(6) 0.115(11) 0.031(6) 0.003(7) 0.008(5) 0.033(7)
C5 0.055(6) 0.049(7) 0.032(5) 0.001(5) 0.020(5) -0.003(5)
C6 0.044(6) 0.075(8) 0.031(5) -0.009(6) 0.020(5) -0.003(6)
C7 0.034(5) 0.070(8) 0.031(5) 0.001(5) 0.017(4) 0.005(5)
C8 0.086(9) 0.066(8) 0.033(6) 0.000(6) 0.023(7) 0.003(7)
C9 0.115(12) 0.125(13) 0.029(7) 0.019(8) 0.013(8) 0.054(11)
C10 0.023(4) 0.043(6) 0.033(5) -0.007(5) 0.011(4) 0.001(5)
C11 0.035(5) 0.037(6) 0.031(5) -0.004(5) 0.004(4) 0.002(5)
C12 0.048(6) 0.073(9) 0.044(7) -0.009(6) 0.010(5) -0.030(6)
C13 0.049(7) 0.102(11) 0.045(7) -0.012(7) 0.010(6) -0.024(7)
C14 0.030(5) 0.076(9) 0.061(8) -0.020(7) 0.006(6) -0.011(6)
C15 0.062(8) 0.099(11) 0.031(6) 0.013(7) 0.002(6) 0.032(8)
C16 0.056(7) 0.062(9) 0.045(7) 0.010(6) 0.008(6) 0.004(6)
C17 0.049(7) 0.117(14) 0.058(9) -0.021(9) -0.002(7) 0.013(8)
C18 0.081(10) 0.135(17) 0.062(10) 0.007(10) -0.020(8) -0.003(10)
O6A 0.015(7) 0.063(14) 0.028(10) -0.004(8) -0.001(7) 0.001(7)
C30A 0.002(12) 0.11(3) 0.08(2) -0.04(2) 0.000(13) 0.002(13)
C31A 0.022(15) 0.09(2) 0.05(3) 0.02(2) 0.011(16) 0.027(16)
C32A 0.041(15) 0.06(2) 0.08(2) 0.007(18) 0.029(15) 0.000(16)
C33A 0.044(12) 0.026(15) 0.052(16) -0.007(11) 0.017(11) 0.009(9)
O6 0.080(18) 0.11(3) 0.058(17) -0.007(16) 0.004(13) 0.075(18)
C30 0.12(5) 0.10(4) 0.06(3) 0.05(3) 0.03(3) 0.00(3)
C31 0.04(2) 0.31(9) 0.06(4) -0.01(4) 0.00(2) 0.05(3)
C32 0.060(19) 0.07(3) 0.11(3) 0.01(2) 0.023(19) 0.039(19)
C33 0.07(2) 0.08(3) 0.044(17) -0.013(17) 0.007(15) 0.025(19)
O5 0.108(7) 0.062(6) 0.063(6) -0.017(5) 0.049(5) -0.008(5)
C20 0.076(9) 0.114(14) 0.053(8) 0.028(9) 0.015(7) -0.001(9)
C21 0.184(18) 0.053(10) 0.078(11) -0.013(7) 0.073(12) 0.008(10)
C22 0.024(6) 0.47(4) 0.073(10) -0.035(18) 0.037(7) -0.033(14)
C23 0.40(4) 0.090(15) 0.27(3) -0.096(17) 0.29(3) -0.078(19)

loop_
_atom_type_symbol
_atom_type_description
_atom_type_scat_dispersion_real
_atom_type_scat_dispersion_imag
_atom_type_scat_source
C C 0.0033 0.0016 'International Tables Vol C Tables 4.2.6.8 and 6.1.1.4'
H H 0.0000 0.0000 'International Tables Vol C Tables 4.2.6.8 and 6.1.1.4'
N N 0.0061 0.0033 'International Tables Vol C Tables 4.2.6.8 and 6.1.1.4'
O O 0.0106 0.0060 'International Tables Vol C Tables 4.2.6.8 and 6.1.1.4'
Cl Cl 0.1484 0.1585 'International Tables Vol C Tables 4.2.6.8 and 6.1.1.4'
Pt Pt -1.7033 8.3905 'International Tables Vol C Tables 4.2.6.8 and 6.1.1.4'

loop_
_geom_angle_atom_site_label_1
_geom_angle_atom_site_label_2
_geom_angle_atom_site_label_3
_geom_angle
O1 Pt1 O3 172.2(2)
O1 Pt1 N2 87.1(3)
O3 Pt1 N2 96.4(3)
O1 Pt1 N1 96.2(2)
O3 Pt1 N1 90.6(2)
N2 Pt1 N1 92.6(3)
O1 Pt1 Cl1 89.9(2)
O3 Pt1 Cl1 86.63(18)
N2 Pt1 Cl1 177.0(2)
N1 Pt1 Cl1 87.1(2)
O1 Pt1 Cl2 85.43(16)
O3 Pt1 Cl2 87.86(17)
N2 Pt1 Cl2 86.36(18)
N1 Pt1 Cl2 178.0(2)
Cl1 Pt1 Cl2 94.00(9)
Pt1 N1 H1A 109(3)
Pt1 N1 H1B 110(3)
H1A N1 H1B 107(3)
Pt1 N1 H1C 112(3)
H1A N1 H1C 109(3)
H1B N1 H1C 110(3)
Pt1 N2 H2A 108(3)
Pt1 N2 H2B 107(3)
H2A N2 H2B 116(4)
Pt1 N2 H2C 104(3)
H2A N2 H2C 109(3)
H2B N2 H2C 111(3)
C1 O1 Pt1 128.9(5)
C10 O3 Pt1 124.6(6)
O2 C1 O1 124.7(8)
O2 C1 C2 123.0(8)
O1 C1 C2 112.3(7)
C7 C2 C3 117.9(8)
C7 C2 C1 123.2(8)
C3 C2 C1 118.9(8)
C4 C3 C2 120.7(9)
C4 C3 H3 119.6
C2 C3 H3 119.6
C5 C4 C3 121.7(10)
C5 C4 H4 119.2
C3 C4 H4 119.2
C4 C5 C6 116.9(9)
C4 C5 C8 123.0(10)
C6 C5 C8 120.0(9)
C7 C6 C5 121.8(9)
C7 C6 H6 119.1
C5 C6 H6 119.1
C6 C7 C2 120.9(9)
C6 C7 H7 119.6
C2 C7 H7 119.6
C9 C8 C5 128.6(12)
C9 C8 H8 115.7
C5 C8 H8 115.7
C8 C9 H9A 120.0
C8 C9 H9B 120.0
H9A C9 H9B 120.0
O4 C10 O3 124.1(8)
O4 C10 C11 122.8(9)
O3 C10 C11 113.1(8)
C12 C11 C16 120.5(10)
C12 C11 C10 120.5(9)
C16 C11 C10 118.9(9)
C13 C12 C11 120.0(11)
C13 C12 H12 120.0
C11 C12 H12 120.0
C14 C13 C12 122.1(12)
C14 C13 H13 119.0
C12 C13 H13 119.0
C13 C14 C15 118.6(11)
C13 C14 C17 119.9(12)
C15 C14 C17 121.6(13)
C14 C15 C16 121.4(11)
C14 C15 H15 119.3
C16 C15 H15 119.3
C11 C16 C15 117.4(11)
C11 C16 H16 121.3
C15 C16 H16 121.3
C18 C17 C14 131.0(17)
C18 C17 H17 114.5
C14 C17 H17 114.5
C17 C18 H18A 120.0
C17 C18 H18B 120.0
H18A C18 H18B 120.0
C30A O6A C33A 107(2)
O6A C30A C31A 108(4)
O6A C30A H30A 110.2
C31A C30A H30A 110.2
O6A C30A H30B 110.2
C31A C30A H30B 110.2
H30A C30A H30B 108.5
C30A C31A C32A 95(3)
C30A C31A H31A 112.8
C32A C31A H31A 112.8
C30A C31A H31B 112.8
C32A C31A H31B 112.8
H31A C31A H31B 110.2
C33A C32A C31A 97(3)
C33A C32A H32A 112.3
C31A C32A H32A 112.3
C33A C32A H32B 112.3
C31A C32A H32B 112.3
H32A C32A H32B 109.9
O6A C33A C32A 107(2)
O6A C33A H33A 110.4
C32A C33A H33A 110.4
O6A C33A H33B 110.4
C32A C33A H33B 110.4
H33A C33A H33B 108.6
C30 O6 C33 112(3)
O6 C30 C31 101(4)
O6 C30 H30C 111.6
C31 C30 H30C 111.6
O6 C30 H30D 111.6
C31 C30 H30D 111.6
H30C C30 H30D 109.4
C32 C31 C30 104(5)
C32 C31 H31C 110.9
C30 C31 H31C 110.9
C32 C31 H31D 110.9
C30 C31 H31D 110.9
H31C C31 H31D 108.9
C31 C32 C33 95(4)
C31 C32 H32C 112.8
C33 C32 H32C 112.8
C31 C32 H32D 112.8
C33 C32 H32D 112.8
H32C C32 H32D 110.2
O6 C33 C32 102(2)
O6 C33 H33C 111.4
C32 C33 H33C 111.4
O6 C33 H33D 111.4
C32 C33 H33D 111.4
H33C C33 H33D 109.3
C23 O5 C20 109.6(11)
O5 C20 C21 101.2(11)
O5 C20 H20A 111.5
C21 C20 H20A 111.5
O5 C20 H20B 111.5
C21 C20 H20B 111.5
H20A C20 H20B 109.4
C20 C21 C22 98.5(13)
C20 C21 H21A 112.1
C22 C21 H21A 112.1
C20 C21 H21B 112.1
C22 C21 H21B 112.1
H21A C21 H21B 109.7
C23 C22 C21 108.0(13)
C23 C22 H22A 110.1
C21 C22 H22A 110.1
C23 C22 H22B 110.1
C21 C22 H22B 110.1
H22A C22 H22B 108.4
C22 C23 O5 110.4(17)
C22 C23 H23A 109.6
O5 C23 H23A 109.6
C22 C23 H23B 109.6
O5 C23 H23B 109.6
H23A C23 H23B 108.1

loop_
_geom_bond_atom_site_label_1
_geom_bond_atom_site_label_2
_geom_bond_distance
Pt1 O1 1.995(6)
Pt1 O3 2.009(6)
Pt1 N2 2.034(8)
Pt1 N1 2.059(6)
Pt1 Cl1 2.304(3)
Pt1 Cl2 2.306(2)
N1 H1A 0.85(4)
N1 H1B 0.84(4)
N1 H1C 0.83(4)
N2 H2A 0.82(4)
N2 H2B 0.82(4)
N2 H2C 0.85(4)
O1 C1 1.292(10)
O2 C1 1.216(10)
O3 C10 1.291(11)
O4 C10 1.221(10)
C1 C2 1.485(12)
C2 C7 1.373(12)
C2 C3 1.378(13)
C3 C4 1.376(14)
C3 H3 0.9500
C4 C5 1.374(13)
C4 H4 0.9500
C5 C6 1.378(14)
C5 C8 1.472(14)
C6 C7 1.371(13)
C6 H6 0.9500
C7 H7 0.9500
C8 C9 1.296(16)
C8 H8 0.9500
C9 H9A 0.9500
C9 H9B 0.9500
C10 C11 1.519(12)
C11 C12 1.379(14)
C11 C16 1.387(14)
C12 C13 1.375(14)
C12 H12 0.9500
C13 C14 1.360(16)
C13 H13 0.9500
C14 C15 1.374(17)
C14 C17 1.499(15)
C15 C16 1.432(16)
C15 H15 0.9500
C16 H16 0.9500
C17 C18 1.204(18)
C17 H17 0.9500
C18 H18A 0.9500
C18 H18B 0.9500
O6A C30A 1.41(5)
O6A C33A 1.43(3)
C30A C31A 1.52(6)
C30A H30A 0.9900
C30A H30B 0.9900
C31A C32A 1.62(6)
C31A H31A 0.9900
C31A H31B 0.9900
C32A C33A 1.47(4)
C32A H32A 0.9900
C32A H32B 0.9900
C33A H33A 0.9900
C33A H33B 0.9900
O6 C30 1.39(6)
O6 C33 1.39(3)
C30 C31 1.52(8)
C30 H30C 0.9900
C30 H30D 0.9900
C31 C32 1.40(8)
C31 H31C 0.9900
C31 H31D 0.9900
C32 C33 1.61(5)
C32 H32C 0.9900
C32 H32D 0.9900
C33 H33C 0.9900
C33 H33D 0.9900
O5 C23 1.37(2)
O5 C20 1.414(16)
C20 C21 1.526(19)
C20 H20A 0.9900
C20 H20B 0.9900
C21 C22 1.62(2)
C21 H21A 0.9900
C21 H21B 0.9900
C22 C23 1.26(3)
C22 H22A 0.9900
C22 H22B 0.9900
C23 H23A 0.9900
C23 H23B 0.9900

loop_
_geom_hbond_atom_site_label_D
_geom_hbond_atom_site_label_H
_geom_hbond_atom_site_label_A
_geom_hbond_distance_DH
_geom_hbond_distance_HA
_geom_hbond_distance_DA
_geom_hbond_angle_DHA
N1 H1C O2 0.83(4) 1.99(4) 2.700(10) 143(4)
N1 H1B O4 0.84(4) 2.57(5) 3.064(9) 118(4)
N2 H2A O4 0.82(4) 2.60(6) 2.865(9) 100(4)

loop_
_geom_torsion_atom_site_label_1
_geom_torsion_atom_site_label_2
_geom_torsion_atom_site_label_3
_geom_torsion_atom_site_label_4
_geom_torsion
O3 Pt1 O1 C1 -144.7(16)
N2 Pt1 O1 C1 98.5(8)
N1 Pt1 O1 C1 6.2(9)
Cl1 Pt1 O1 C1 -80.9(8)
Cl2 Pt1 O1 C1 -174.9(8)
O1 Pt1 O3 C10 -151.1(16)
N2 Pt1 O3 C10 -34.9(7)
N1 Pt1 O3 C10 57.9(7)
Cl1 Pt1 O3 C10 144.9(6)
Cl2 Pt1 O3 C10 -121.0(6)
Pt1 O1 C1 O2 -11.2(16)
Pt1 O1 C1 C2 171.1(6)
O2 C1 C2 C7 -165.9(12)
O1 C1 C2 C7 11.8(15)
O2 C1 C2 C3 16.3(18)
O1 C1 C2 C3 -166.0(10)
C7 C2 C3 C4 -2.0(19)
C1 C2 C3 C4 175.9(12)
C2 C3 C4 C5 1(2)
C3 C4 C5 C6 0.6(19)
C3 C4 C5 C8 179.8(13)
C4 C5 C6 C7 -1.7(17)
C8 C5 C6 C7 179.0(11)
C5 C6 C7 C2 1.0(18)
C3 C2 C7 C6 0.9(17)
C1 C2 C7 C6 -176.9(10)
C4 C5 C8 C9 -13(2)
C6 C5 C8 C9 166.0(15)
Pt1 O3 C10 O4 -4.4(12)
Pt1 O3 C10 C11 176.5(5)
O4 C10 C11 C12 173.7(9)
O3 C10 C11 C12 -7.2(12)
O4 C10 C11 C16 -5.3(14)
O3 C10 C11 C16 173.9(9)
C16 C11 C12 C13 0.3(17)
C10 C11 C12 C13 -178.6(10)
C11 C12 C13 C14 -0.3(19)
C12 C13 C14 C15 -1(2)
C12 C13 C14 C17 -179.7(11)
C13 C14 C15 C16 1.9(19)
C17 C14 C15 C16 -179.3(11)
C12 C11 C16 C15 0.7(16)
C10 C11 C16 C15 179.7(9)
C14 C15 C16 C11 -1.9(17)
C13 C14 C17 C18 -168.6(17)
C15 C14 C17 C18 13(2)
C33A O6A C30A C31A -15(4)
O6A C30A C31A C32A 39(5)
C30A C31A C32A C33A -48(4)
C30A O6A C33A C32A -20(4)
C31A C32A C33A O6A 44(4)
C33 O6 C30 C31 11(7)
O6 C30 C31 C32 -41(8)
C30 C31 C32 C33 49(6)
C30 O6 C33 C32 19(5)
C31 C32 C33 O6 -42(5)
C23 O5 C20 C21 36.4(18)
O5 C20 C21 C22 -26.2(13)
C20 C21 C22 C23 10(2)
C21 C22 C23 O5 11(3)
C20 O5 C23 C22 -32(3)
